data_9005443
loop_
_publ_author_name
'Koch-Muller M'
'Abs-Wurmbach I'
'Langer, K.'
'Shaw, C.'
'Wirth, R.'
'Gottschalk, M.'

_publ_section_title
;
 Synthetic and natural Fe-Mg chloritoid: structural, spectroscopic and
 thermodynamic studies
 Sample: RO2
;
_journal_name_full 'European Journal of Mineralogy'
_journal_page_first 293
_journal_page_last 314
_journal_volume 12
_journal_year 2000
_chemical_formula_sum 'Al3.985 Fe0.875 H4 Mg1.12 O14 Si2'
_chemical_name_mineral Chloritoid
_space_group_IT_number 15
_symmetry_space_group_name_Hall '-C 2yc'
_symmetry_space_group_name_H-M 'C 1 2/c 1'
_cell_angle_alpha 90
_cell_angle_beta 101.4
_cell_angle_gamma 90
_cell_length_a 9.451
_cell_length_b 5.4674
_cell_length_c 18.159
_cell_formula_units_Z 4
_cell_volume 919.807
_database_code_amcsd 0006829
_exptl_crystal_density_diffrn 3.378
_cod_original_formula_sum 'Al3.985 Fe.875 Mg1.12 Si2 (O14 H4)'
_cod_database_code 9005443

loop_
_space_group_symop_operation_xyz
x,y,z
1/2+x,1/2+y,z
x,-y,1/2+z
1/2+x,1/2-y,1/2+z
-x,y,1/2-z
1/2-x,1/2+y,1/2-z
-x,-y,-z
1/2-x,1/2-y,-z

loop_
_atom_site_label
_atom_site_fract_x
_atom_site_fract_y
_atom_site_fract_z
_atom_site_occupancy
AlM1A 0.25000 0.25000 0.00000 0.98500
FeM1A 0.25000 0.25000 0.00000 0.01500
AlM2A 0.00000 0.42610 0.25000 1.00000
FeM1B 0.08500 0.74010 0.00340 0.43000
MgM1B 0.08500 0.74010 0.00340 0.56000
AlM2B1 0.25330 0.65240 0.24850 1.00000
SiT 0.46690 0.40360 0.16020 1.00000
O-H1A 0.11460 0.39870 0.05400 1.00000
O-H1B 0.26160 0.93460 0.04610 1.00000
O1C 0.43210 0.41350 0.06810 1.00000
O2A 0.39660 0.16890 0.19630 1.00000
O2B 0.39700 0.63820 0.19650 1.00000
O2C 0.14180 0.89100 0.19150 1.00000
O2D 0.14810 0.41450 0.19900 1.00000

loop_
_cod_related_entry_id
_cod_related_entry_database
_cod_related_entry_code
1 AMCSD 0006829
